data_4123467
loop_
_publ_author_name
'Kim, Sunghee'
'Lee, Jung Yoon'
'Cowley, Ryan E.'
'Ginsbach, Jake W.'
'Siegler, Maxime A.'
'Solomon, Edward I.'
'Karlin, Kenneth D.'

_publ_section_title
;
 A N3S(thioether)-Ligated Cu(II)-Superoxo with Enhanced Reactivity.
;
_journal_issue 8
_journal_name_full 'Journal of the American Chemical Society'
_journal_page_first 2796
_journal_page_last 2799
_journal_paper_doi 10.1021/ja511504n
_journal_volume 137
_journal_year 2015
_chemical_absolute_configuration ad
_chemical_formula_moiety 'C24 H35 Cu N7 O, 2(Cl O4)'
_chemical_formula_sum 'C24 H35 Cl2 Cu N7 O9'
_chemical_formula_weight 700.03
_chemical_name_systematic
;
 ?
;
_space_group_crystal_system hexagonal
_space_group_IT_number 170
_space_group_name_Hall 'P 65'
_space_group_name_H-M_alt 'P 65'
_symmetry_space_group_name_Hall 'P 65'
_symmetry_space_group_name_H-M 'P 65'
_atom_sites_solution_hydrogens mixed
_atom_sites_solution_primary direct
_atom_sites_solution_secondary difmap
_audit_creation_method SHELXL-2013
_cell_angle_alpha 90
_cell_angle_beta 90
_cell_angle_gamma 120
_cell_formula_units_Z 6
_cell_length_a 15.05046(19)
_cell_length_b 15.05046(19)
_cell_length_c 22.7280(3)
_cell_measurement_reflns_used 13864
_cell_measurement_temperature 110(2)
_cell_measurement_theta_max 72.03
_cell_measurement_theta_min 3.36
_cell_volume 4458.53(10)
_computing_cell_refinement
;
CrysAlisPro, Agilent Technologies,
Version 1.171.36.32 (release 02-08-2013 CrysAlis171 .NET)
(compiled Aug  2 2013,16:46:58)
;
_computing_data_collection
;
CrysAlisPro, Agilent Technologies,
Version 1.171.36.32 (release 02-08-2013 CrysAlis171 .NET)
(compiled Aug  2 2013,16:46:58)
;
_computing_data_reduction
;
CrysAlisPro, Agilent Technologies,
Version 1.171.36.32 (release 02-08-2013 CrysAlis171 .NET)
(compiled Aug  2 2013,16:46:58)
;
_computing_molecular_graphics 'SHELXTL v6.10 (Sheldrick, 2008)'
_computing_publication_material 'SHELXTL v6.10 (Sheldrick, 2008)'
_computing_structure_refinement 'SHELXL-2013 (Sheldrick, 2013)'
_computing_structure_solution 'SHELXS-2013 (Sheldrick, 2013)'
_diffrn_ambient_temperature 110(2)
_diffrn_measured_fraction_theta_full 1.000
_diffrn_measured_fraction_theta_max 1.000
_diffrn_measurement_device_type 'SuperNova, Dual, Cu at zero, Atlas'
_diffrn_measurement_method '\w scans'
_diffrn_radiation_monochromator mirror
_diffrn_radiation_source 'SuperNova (Cu) X-ray Source'
_diffrn_radiation_type CuK\a
_diffrn_radiation_wavelength 1.54178
_diffrn_reflns_av_R_equivalents 0.0323
_diffrn_reflns_av_unetI/netI 0.0264
_diffrn_reflns_Laue_measured_fraction_full 1.000
_diffrn_reflns_Laue_measured_fraction_max 1.000
_diffrn_reflns_limit_h_max 16
_diffrn_reflns_limit_h_min -18
_diffrn_reflns_limit_k_max 17
_diffrn_reflns_limit_k_min -17
_diffrn_reflns_limit_l_max 18
_diffrn_reflns_limit_l_min -28
_diffrn_reflns_number 19557
_diffrn_reflns_point_group_measured_fraction_full 0.817
_diffrn_reflns_point_group_measured_fraction_max 0.805
_diffrn_reflns_theta_full 67.679
_diffrn_reflns_theta_max 71.821
_diffrn_reflns_theta_min 3.391
_exptl_absorpt_coefficient_mu 3.240
_exptl_absorpt_correction_T_max 0.752
_exptl_absorpt_correction_T_min 0.486
_exptl_absorpt_correction_type analytical
_exptl_absorpt_process_details
;
CrysAlisPro, Agilent Technologies,
Version 1.171.36.32 (release 02-08-2013 CrysAlis171 .NET)
(compiled Aug  2 2013,16:46:58)
Analytical numeric absorption correction using a multifaceted crystal
            model based on expressions derived by R.C. Clark & J.S. Reid.
(Clark, R. C. & Reid, J. S. (1995). Acta Cryst. A51, 887-897)
;
_exptl_crystal_colour green
_exptl_crystal_density_diffrn 1.564
_exptl_crystal_description rod
_exptl_crystal_F_000 2178
_exptl_crystal_size_max 0.42
_exptl_crystal_size_mid 0.14
_exptl_crystal_size_min 0.11
_refine_diff_density_max 0.214
_refine_diff_density_min -0.232
_refine_diff_density_rms 0.041
_refine_ls_abs_structure_details
;
 Flack x determined using 1614 quotients [(I+)-(I-)]/[(I+)+(I-)]
 (Parsons and Flack (2004), Acta Cryst. A60, s61).
;
_refine_ls_abs_structure_Flack -0.013(8)
_refine_ls_extinction_method none
_refine_ls_goodness_of_fit_ref 1.033
_refine_ls_hydrogen_treatment mixed
_refine_ls_matrix_type full
_refine_ls_number_parameters 430
_refine_ls_number_reflns 4703
_refine_ls_number_restraints 149
_refine_ls_restrained_S_all 1.032
_refine_ls_R_factor_all 0.0259
_refine_ls_R_factor_gt 0.0248
_refine_ls_shift/su_max 0.001
_refine_ls_shift/su_mean 0.000
_refine_ls_structure_factor_coef Fsqd
_refine_ls_weighting_details
;
 w=1/[\s^2^(Fo^2^)+(0.0329P)^2^+1.2738P]
 where P=(Fo^2^+2Fc^2^)/3
;
_refine_ls_weighting_scheme calc
_refine_ls_wR_factor_gt 0.0615
_refine_ls_wR_factor_ref 0.0623
_reflns_Friedel_coverage 0.568
_reflns_Friedel_fraction_full 0.624
_reflns_Friedel_fraction_max 0.599
_reflns_number_gt 4565
_reflns_number_total 4703
_reflns_threshold_expression 'I > 2\s(I)'
_cod_data_source_file ja511504n_si_002.cif
_cod_data_source_block xs0399a
_cod_depositor_comments 'Adding full bibliography for 4123467--4123469.cif.'
_cod_original_cell_volume 4458.52(13)
_cod_database_code 4123467
_shelx_space_group_comment
;
The symmetry employed for this shelxl refinement is uniquely defined
by the following loop, which should always be used as a source of
symmetry information in preference to the above space-group names.
They are only intended as comments.
;
_shelxl_version_number 2013-2

loop_
_space_group_symop_operation_xyz
'x, y, z'
'-y, x-y, z+2/3'
'-x+y, -x, z+1/3'
'-x, -y, z+1/2'
'y, -x+y, z+1/6'
'x-y, x, z+5/6'

loop_
_atom_site_label
_atom_site_type_symbol
_atom_site_fract_x
_atom_site_fract_y
_atom_site_fract_z
_atom_site_U_iso_or_equiv
_atom_site_adp_type
_atom_site_occupancy
_atom_site_site_symmetry_order
_atom_site_calc_flag
_atom_site_refinement_flags_posn
_atom_site_refinement_flags_adp
_atom_site_refinement_flags_occupancy
_atom_site_disorder_assembly
_atom_site_disorder_group
Cu1 Cu 0.27453(3) 0.88367(3) 0.15079(2) 0.02017(11) Uani 1 1 d . . . . .
C1 C 0.2818(2) 0.7971(2) 0.27297(14) 0.0232(7) Uani 1 1 d . . . . .
H1 H 0.3067 0.8637 0.2891 0.028 Uiso 1 1 calc R U . . .
C2 C 0.2766(2) 0.7220(2) 0.30868(14) 0.0236(7) Uani 1 1 d . . . . .
H2 H 0.2973 0.7371 0.3486 0.028 Uiso 1 1 calc R U . . .
C3 C 0.2404(2) 0.6212(2) 0.28679(14) 0.0204(6) Uani 1 1 d . . . . .
C4 C 0.2094(2) 0.6061(2) 0.22705(14) 0.0186(6) Uani 1 1 d . . . . .
H4 H 0.1837 0.5405 0.2095 0.022 Uiso 1 1 calc R U . . .
C5 C 0.2163(2) 0.6858(2) 0.19449(13) 0.0182(6) Uani 1 1 d . . . . .
C6 C 0.1852(2) 0.6728(2) 0.13098(12) 0.0184(6) Uani 1 1 d . . . . .
H6A H 0.2402 0.6740 0.1066 0.022 Uiso 1 1 calc R U . . .
H6B H 0.1223 0.6054 0.1254 0.022 Uiso 1 1 calc R U . . .
C7 C 0.1766(2) 0.7696(2) 0.04716(14) 0.0200(6) Uani 1 1 d . . . . .
H7A H 0.1404 0.8056 0.0337 0.024 Uiso 1 1 calc R U . . .
H7B H 0.1451 0.7019 0.0275 0.024 Uiso 1 1 calc R U . . .
C8 C 0.2888(2) 0.8317(2) 0.03080(14) 0.0178(6) Uani 1 1 d . . . . .
C9 C 0.3215(2) 0.8279(2) -0.02508(14) 0.0185(6) Uani 1 1 d . . . . .
H9 H 0.2746 0.7819 -0.0534 0.022 Uiso 1 1 calc R U . . .
C10 C 0.4266(2) 0.8939(2) -0.04008(14) 0.0205(6) Uani 1 1 d . . . . .
C11 C 0.4921(2) 0.9511(2) 0.00657(14) 0.0206(6) Uani 1 1 d . . . . .
H11 H 0.5640 0.9913 0.0002 0.025 Uiso 1 1 calc R U . . .
C12 C 0.4521(2) 0.9488(2) 0.06111(14) 0.0194(6) Uani 1 1 d . . . . .
H12 H 0.4979 0.9891 0.0915 0.023 Uiso 1 1 calc R U . . .
C13 C 0.2557(3) 0.5577(3) 0.38293(14) 0.0266(7) Uani 1 1 d . . . . .
H13A H 0.3299 0.5931 0.3898 0.040 Uiso 1 1 calc R U . . .
H13B H 0.2233 0.4904 0.4021 0.040 Uiso 1 1 calc R U . . .
H13C H 0.2274 0.5986 0.3993 0.040 Uiso 1 1 calc R U . . .
C14 C 0.1981(3) 0.4429(3) 0.29522(16) 0.0283(7) Uani 1 1 d . . . . .
H14A H 0.1234 0.4088 0.2904 0.043 Uiso 1 1 calc R U . . .
H14B H 0.2153 0.4024 0.3218 0.043 Uiso 1 1 calc R U . . .
H14C H 0.2302 0.4489 0.2568 0.043 Uiso 1 1 calc R U . . .
C15 C 0.3882(3) 0.8507(3) -0.14400(16) 0.0366(9) Uani 1 1 d . . . . .
H15A H 0.3588 0.7763 -0.1402 0.055 Uiso 1 1 calc R U . . .
H15B H 0.4249 0.8738 -0.1815 0.055 Uiso 1 1 calc R U . . .
H15C H 0.3330 0.8673 -0.1428 0.055 Uiso 1 1 calc R U . . .
C16 C 0.5658(3) 0.9733(3) -0.11148(16) 0.0315(8) Uani 1 1 d . . . . .
H16A H 0.5787 1.0438 -0.1095 0.047 Uiso 1 1 calc R U . . .
H16B H 0.5791 0.9587 -0.1515 0.047 Uiso 1 1 calc R U . . .
H16C H 0.6113 0.9652 -0.0839 0.047 Uiso 1 1 calc R U . . .
C17 C 0.0666(2) 0.7423(2) 0.13230(15) 0.0215(6) Uani 1 1 d . . . . .
H17A H 0.0535 0.7166 0.1733 0.026 Uiso 1 1 calc R U . . .
H17B H 0.0101 0.6915 0.1073 0.026 Uiso 1 1 calc R U . . .
C18 C 0.0704(2) 0.8448(2) 0.12919(14) 0.0218(6) Uani 1 1 d . . . . .
C19 C -0.0150(2) 0.8526(2) 0.11730(15) 0.0238(7) Uani 1 1 d . . . . .
H19 H -0.0792 0.7927 0.1102 0.029 Uiso 1 1 calc R U . . .
C20 C -0.0065(3) 0.9505(3) 0.11574(15) 0.0263(7) Uani 1 1 d . . . . .
C21 C 0.0932(3) 1.0362(2) 0.12421(16) 0.0270(7) Uani 1 1 d . . . . .
H21 H 0.1043 1.1040 0.1217 0.032 Uiso 1 1 calc R U . . .
C22 C 0.1734(3) 1.0199(2) 0.13616(15) 0.0263(7) Uani 1 1 d . . . . .
H22 H 0.2392 1.0781 0.1426 0.032 Uiso 1 1 calc R U . . .
C23 C -0.1909(3) 0.8728(3) 0.10137(19) 0.0389(9) Uani 1 1 d . . . . .
H23A H -0.1939 0.8310 0.0676 0.058 Uiso 1 1 calc R U . . .
H23B H -0.2414 0.8952 0.0962 0.058 Uiso 1 1 calc R U . . .
H23C H -0.2064 0.8320 0.1374 0.058 Uiso 1 1 calc R U . . .
C24 C -0.0777(3) 1.0642(3) 0.10480(19) 0.0369(9) Uani 1 1 d . . . . .
H24A H -0.0589 1.0946 0.1442 0.055 Uiso 1 1 calc R U . . .
H24B H -0.1428 1.0590 0.0929 0.055 Uiso 1 1 calc R U . . .
H24C H -0.0240 1.1077 0.0767 0.055 Uiso 1 1 calc R U . . .
N1 N 0.2532(2) 0.78199(19) 0.21565(12) 0.0216(5) Uani 1 1 d . . . . .
N2 N 0.16577(19) 0.75527(18) 0.11170(12) 0.0187(5) Uani 1 1 d . . . . .
N3 N 0.35137(19) 0.89241(18) 0.07410(11) 0.0178(5) Uani 1 1 d . . . . .
N4 N 0.2355(2) 0.5445(2) 0.31985(12) 0.0228(6) Uani 1 1 d . . . . .
N5 N 0.4590(2) 0.9019(2) -0.09587(12) 0.0285(6) Uani 1 1 d . . . . .
N6 N 0.1644(2) 0.92625(19) 0.13927(12) 0.0232(6) Uani 1 1 d . . . . .
N7 N -0.0890(2) 0.9620(2) 0.10563(15) 0.0321(7) Uani 1 1 d . . . . .
O1W O 0.3821(2) 1.00976(18) 0.18674(12) 0.0294(5) Uani 1 1 d . . . . .
H1W1 H 0.438(4) 1.009(3) 0.195(2) 0.045(13) Uiso 1 1 d . . . . .
H1W2 H 0.371(3) 1.033(3) 0.214(2) 0.038(13) Uiso 1 1 d . . . . .
Cl1 Cl 0.57479(8) 0.92423(13) 0.20173(10) 0.0294(4) Uani 0.936(9) 1 d D U P A 1
O1 O 0.6197(3) 0.9104(4) 0.2531(2) 0.0752(17) Uani 0.936(9) 1 d D U P A 1
O2 O 0.4772(2) 0.8365(2) 0.1906(2) 0.0410(10) Uani 0.936(9) 1 d D U P A 1
O3 O 0.5633(4) 1.0138(3) 0.2068(3) 0.0413(8) Uani 0.936(9) 1 d D U P A 1
O4 O 0.6414(3) 0.9403(3) 0.1530(2) 0.0566(10) Uani 0.936(9) 1 d D U P A 1
Cl1' Cl 0.5709(15) 0.9433(18) 0.2196(13) 0.0294(4) Uani 0.064(9) 1 d D U P A 2
O1' O 0.630(3) 0.963(4) 0.2711(17) 0.046(9) Uani 0.064(9) 1 d D U P A 2
O2' O 0.482(3) 0.844(3) 0.221(3) 0.037(8) Uani 0.064(9) 1 d D U P A 2
O3' O 0.554(6) 1.023(4) 0.201(4) 0.0413(8) Uani 0.064(9) 1 d D U P A 2
O4' O 0.643(4) 0.933(5) 0.179(3) 0.0566(10) Uani 0.064(9) 1 d D U P A 2
Cl2 Cl 0.35530(6) 1.18669(6) 0.27774(4) 0.02353(16) Uani 1 1 d . . . . .
O6 O 0.3120(2) 1.2158(2) 0.32477(12) 0.0450(7) Uani 1 1 d . . . . .
O7 O 0.3278(2) 1.21073(19) 0.22227(11) 0.0347(6) Uani 1 1 d . . . . .
O8 O 0.3161(2) 1.07688(18) 0.27972(11) 0.0347(6) Uani 1 1 d . . . . .
O9 O 0.46465(18) 1.2395(2) 0.28406(12) 0.0405(7) Uani 1 1 d . . . . .

loop_
_atom_site_aniso_label
_atom_site_aniso_U_11
_atom_site_aniso_U_22
_atom_site_aniso_U_33
_atom_site_aniso_U_23
_atom_site_aniso_U_13
_atom_site_aniso_U_12
Cu1 0.0192(2) 0.0150(2) 0.0204(2) -0.00353(18) -0.00055(18) 0.00411(18)
C1 0.0226(15) 0.0214(15) 0.0196(15) -0.0056(13) 0.0021(13) 0.0064(13)
C2 0.0230(15) 0.0292(16) 0.0147(15) -0.0052(13) -0.0021(12) 0.0101(13)
C3 0.0137(13) 0.0258(16) 0.0192(15) -0.0002(13) 0.0024(12) 0.0080(12)
C4 0.0147(13) 0.0202(14) 0.0200(15) -0.0029(12) -0.0009(11) 0.0080(12)
C5 0.0147(13) 0.0208(14) 0.0162(14) -0.0033(12) 0.0028(12) 0.0067(11)
C6 0.0208(14) 0.0154(13) 0.0164(15) -0.0012(11) 0.0010(12) 0.0071(12)
C7 0.0181(14) 0.0199(14) 0.0184(15) -0.0003(12) 0.0006(12) 0.0068(12)
C8 0.0190(14) 0.0128(13) 0.0200(15) 0.0015(11) -0.0014(12) 0.0068(12)
C9 0.0200(14) 0.0146(13) 0.0190(15) -0.0012(11) -0.0031(12) 0.0073(12)
C10 0.0253(16) 0.0154(14) 0.0218(15) 0.0029(12) 0.0033(13) 0.0107(12)
C11 0.0167(14) 0.0160(14) 0.0269(17) 0.0016(12) 0.0006(12) 0.0065(12)
C12 0.0181(14) 0.0148(14) 0.0213(16) 0.0013(12) -0.0022(12) 0.0052(11)
C13 0.0267(17) 0.0323(18) 0.0195(16) 0.0017(14) 0.0002(13) 0.0137(14)
C14 0.0274(17) 0.0283(17) 0.0303(18) 0.0007(14) 0.0006(14) 0.0147(14)
C15 0.041(2) 0.037(2) 0.0183(16) -0.0040(15) 0.0026(15) 0.0089(17)
C16 0.0329(19) 0.0243(16) 0.0300(19) 0.0001(14) 0.0133(16) 0.0087(15)
C17 0.0172(14) 0.0197(14) 0.0247(16) -0.0005(13) 0.0025(12) 0.0071(12)
C18 0.0223(15) 0.0185(14) 0.0221(16) -0.0017(12) 0.0042(13) 0.0082(12)
C19 0.0228(15) 0.0217(15) 0.0249(16) -0.0016(13) 0.0013(13) 0.0097(13)
C20 0.0280(17) 0.0281(17) 0.0251(17) -0.0017(14) 0.0001(14) 0.0156(15)
C21 0.0323(18) 0.0194(15) 0.0295(18) -0.0019(13) -0.0001(14) 0.0132(14)
C22 0.0273(16) 0.0180(15) 0.0295(19) -0.0059(13) -0.0013(14) 0.0083(13)
C23 0.0282(18) 0.040(2) 0.053(3) -0.0043(19) -0.0025(18) 0.0203(17)
C24 0.042(2) 0.036(2) 0.042(2) -0.0058(17) -0.0036(18) 0.0264(17)
N1 0.0216(13) 0.0186(13) 0.0196(13) -0.0039(11) 0.0002(11) 0.0063(10)
N2 0.0190(12) 0.0155(11) 0.0194(13) -0.0001(10) 0.0019(10) 0.0069(10)
N3 0.0173(12) 0.0171(12) 0.0155(13) -0.0009(10) -0.0013(10) 0.0059(10)
N4 0.0229(13) 0.0251(13) 0.0190(13) 0.0014(11) -0.0006(11) 0.0109(11)
N5 0.0288(15) 0.0270(14) 0.0213(14) -0.0006(12) 0.0064(12) 0.0076(12)
N6 0.0225(13) 0.0197(12) 0.0249(14) -0.0028(11) -0.0009(11) 0.0086(11)
N7 0.0298(15) 0.0301(15) 0.0421(18) -0.0045(14) -0.0038(13) 0.0192(13)
O1W 0.0278(13) 0.0202(12) 0.0333(15) -0.0085(11) -0.0034(11) 0.0069(10)
Cl1 0.0241(4) 0.0296(6) 0.0316(9) 0.0112(6) 0.0026(4) 0.0112(4)
O1 0.057(2) 0.069(3) 0.068(3) 0.036(2) -0.024(2) 0.008(2)
O2 0.0292(15) 0.0274(14) 0.060(3) -0.0015(15) -0.0014(16) 0.0096(12)
O3 0.0327(17) 0.0307(16) 0.058(2) -0.0117(15) -0.0003(15) 0.0137(12)
O4 0.0540(18) 0.0538(19) 0.068(3) 0.016(2) 0.035(2) 0.0315(15)
Cl1' 0.0241(4) 0.0296(6) 0.0316(9) 0.0112(6) 0.0026(4) 0.0112(4)
O1' 0.045(13) 0.042(14) 0.039(14) 0.018(13) 0.000(12) 0.013(12)
O2' 0.028(11) 0.033(11) 0.038(12) 0.005(12) -0.001(12) 0.008(10)
O3' 0.0327(17) 0.0307(16) 0.058(2) -0.0117(15) -0.0003(15) 0.0137(12)
O4' 0.0540(18) 0.0538(19) 0.068(3) 0.016(2) 0.035(2) 0.0315(15)
Cl2 0.0250(4) 0.0259(4) 0.0188(3) -0.0038(3) -0.0015(3) 0.0120(3)
O6 0.0520(17) 0.0620(18) 0.0314(15) -0.0087(14) 0.0069(13) 0.0363(15)
O7 0.0467(15) 0.0299(13) 0.0274(14) -0.0027(11) -0.0126(11) 0.0190(12)
O8 0.0443(15) 0.0265(12) 0.0305(14) 0.0025(11) -0.0031(12) 0.0156(11)
O9 0.0238(12) 0.0500(16) 0.0346(14) -0.0073(13) -0.0050(11) 0.0086(12)

loop_
_atom_type_symbol
_atom_type_description
_atom_type_scat_dispersion_real
_atom_type_scat_dispersion_imag
_atom_type_scat_source
C C 0.0181 0.0091 'International Tables Vol C Tables 4.2.6.8 and 6.1.1.4'
H H 0.0000 0.0000 'International Tables Vol C Tables 4.2.6.8 and 6.1.1.4'
N N 0.0311 0.0180 'International Tables Vol C Tables 4.2.6.8 and 6.1.1.4'
O O 0.0492 0.0322 'International Tables Vol C Tables 4.2.6.8 and 6.1.1.4'
Cl Cl 0.3639 0.7018 'International Tables Vol C Tables 4.2.6.8 and 6.1.1.4'
Cu Cu -1.9646 0.5888 'International Tables Vol C Tables 4.2.6.8 and 6.1.1.4'

loop_
_geom_angle_atom_site_label_1
_geom_angle_atom_site_label_2
_geom_angle_atom_site_label_3
_geom_angle
O1W Cu1 N2 178.45(12)
O1W Cu1 N1 99.80(11)
N2 Cu1 N1 81.40(10)
O1W Cu1 N3 97.22(11)
N2 Cu1 N3 81.30(10)
N1 Cu1 N3 122.31(10)
O1W Cu1 N6 98.93(11)
N2 Cu1 N6 81.29(10)
N1 Cu1 N6 118.39(11)
N3 Cu1 N6 112.59(10)
N1 C1 C2 123.5(3)
N1 C1 H1 118.3
C2 C1 H1 118.3
C1 C2 C3 120.7(3)
C1 C2 H2 119.7
C3 C2 H2 119.7
N4 C3 C4 121.6(3)
N4 C3 C2 123.1(3)
C4 C3 C2 115.2(3)
C5 C4 C3 120.2(3)
C5 C4 H4 119.9
C3 C4 H4 119.9
N1 C5 C4 123.8(3)
N1 C5 C6 114.6(3)
C4 C5 C6 121.6(3)
N2 C6 C5 110.8(2)
N2 C6 H6A 109.5
C5 C6 H6A 109.5
N2 C6 H6B 109.5
C5 C6 H6B 109.5
H6A C6 H6B 108.1
N2 C7 C8 110.0(2)
N2 C7 H7A 109.7
C8 C7 H7A 109.7
N2 C7 H7B 109.7
C8 C7 H7B 109.7
H7A C7 H7B 108.2
N3 C8 C9 123.9(3)
N3 C8 C7 115.1(3)
C9 C8 C7 121.0(3)
C8 C9 C10 119.2(3)
C8 C9 H9 120.4
C10 C9 H9 120.4
N5 C10 C11 122.9(3)
N5 C10 C9 121.0(3)
C11 C10 C9 116.1(3)
C12 C11 C10 120.0(3)
C12 C11 H11 120.0
C10 C11 H11 120.0
N3 C12 C11 123.8(3)
N3 C12 H12 118.1
C11 C12 H12 118.1
N4 C13 H13A 109.5
N4 C13 H13B 109.5
H13A C13 H13B 109.5
N4 C13 H13C 109.5
H13A C13 H13C 109.5
H13B C13 H13C 109.5
N4 C14 H14A 109.5
N4 C14 H14B 109.5
H14A C14 H14B 109.5
N4 C14 H14C 109.5
H14A C14 H14C 109.5
H14B C14 H14C 109.5
N5 C15 H15A 109.5
N5 C15 H15B 109.5
H15A C15 H15B 109.5
N5 C15 H15C 109.5
H15A C15 H15C 109.5
H15B C15 H15C 109.5
N5 C16 H16A 109.5
N5 C16 H16B 109.5
H16A C16 H16B 109.5
N5 C16 H16C 109.5
H16A C16 H16C 109.5
H16B C16 H16C 109.5
N2 C17 C18 109.1(2)
N2 C17 H17A 109.9
C18 C17 H17A 109.9
N2 C17 H17B 109.9
C18 C17 H17B 109.9
H17A C17 H17B 108.3
N6 C18 C19 123.8(3)
N6 C18 C17 113.9(3)
C19 C18 C17 122.3(3)
C18 C19 C20 119.5(3)
C18 C19 H19 120.2
C20 C19 H19 120.2
N7 C20 C19 121.7(3)
N7 C20 C21 121.8(3)
C19 C20 C21 116.5(3)
C22 C21 C20 119.3(3)
C22 C21 H21 120.4
C20 C21 H21 120.4
N6 C22 C21 124.0(3)
N6 C22 H22 118.0
C21 C22 H22 118.0
N7 C23 H23A 109.5
N7 C23 H23B 109.5
H23A C23 H23B 109.5
N7 C23 H23C 109.5
H23A C23 H23C 109.5
H23B C23 H23C 109.5
N7 C24 H24A 109.5
N7 C24 H24B 109.5
H24A C24 H24B 109.5
N7 C24 H24C 109.5
H24A C24 H24C 109.5
H24B C24 H24C 109.5
C5 N1 C1 116.6(3)
C5 N1 Cu1 111.9(2)
C1 N1 Cu1 130.8(2)
C6 N2 C7 111.3(2)
C6 N2 C17 113.9(2)
C7 N2 C17 111.3(2)
C6 N2 Cu1 105.60(18)
C7 N2 Cu1 108.69(18)
C17 N2 Cu1 105.65(18)
C12 N3 C8 116.7(3)
C12 N3 Cu1 130.1(2)
C8 N3 Cu1 113.2(2)
C3 N4 C14 120.9(3)
C3 N4 C13 120.8(3)
C14 N4 C13 117.9(3)
C10 N5 C15 121.8(3)
C10 N5 C16 120.8(3)
C15 N5 C16 116.9(3)
C22 N6 C18 116.9(3)
C22 N6 Cu1 130.7(2)
C18 N6 Cu1 112.2(2)
C20 N7 C23 120.4(3)
C20 N7 C24 120.3(3)
C23 N7 C24 119.0(3)
Cu1 O1W H1W1 115(3)
Cu1 O1W H1W2 121(3)
H1W1 O1W H1W2 105(5)
O1 Cl1 O2 110.9(2)
O1 Cl1 O4 108.5(3)
O2 Cl1 O4 109.3(2)
O1 Cl1 O3 111.1(3)
O2 Cl1 O3 109.2(2)
O4 Cl1 O3 107.7(3)
O1' Cl1' O3' 116(3)
O1' Cl1' O2' 112(2)
O3' Cl1' O2' 115(3)
O1' Cl1' O4' 97(3)
O3' Cl1' O4' 110(3)
O2' Cl1' O4' 105(3)
O7 Cl2 O6 110.36(16)
O7 Cl2 O9 110.24(17)
O6 Cl2 O9 109.13(17)
O7 Cl2 O8 108.15(15)
O6 Cl2 O8 109.74(17)
O9 Cl2 O8 109.20(17)

loop_
_geom_bond_atom_site_label_1
_geom_bond_atom_site_label_2
_geom_bond_distance
Cu1 O1W 1.954(2)
Cu1 N2 2.010(2)
Cu1 N1 2.032(3)
Cu1 N3 2.059(3)
Cu1 N6 2.071(3)
C1 N1 1.355(4)
C1 C2 1.362(5)
C1 H1 0.9500
C2 C3 1.421(4)
C2 H2 0.9500
C3 N4 1.348(4)
C3 C4 1.417(4)
C4 C5 1.368(4)
C4 H4 0.9500
C5 N1 1.353(4)
C5 C6 1.500(4)
C6 N2 1.477(4)
C6 H6A 0.9900
C6 H6B 0.9900
C7 N2 1.480(4)
C7 C8 1.512(4)
C7 H7A 0.9900
C7 H7B 0.9900
C8 N3 1.353(4)
C8 C9 1.373(4)
C9 C10 1.426(4)
C9 H9 0.9500
C10 N5 1.342(4)
C10 C11 1.411(4)
C11 C12 1.371(4)
C11 H11 0.9500
C12 N3 1.348(4)
C12 H12 0.9500
C13 N4 1.458(4)
C13 H13A 0.9800
C13 H13B 0.9800
C13 H13C 0.9800
C14 N4 1.452(4)
C14 H14A 0.9800
C14 H14B 0.9800
C14 H14C 0.9800
C15 N5 1.451(4)
C15 H15A 0.9800
C15 H15B 0.9800
C15 H15C 0.9800
C16 N5 1.462(4)
C16 H16A 0.9800
C16 H16B 0.9800
C16 H16C 0.9800
C17 N2 1.481(4)
C17 C18 1.517(4)
C17 H17A 0.9900
C17 H17B 0.9900
C18 N6 1.350(4)
C18 C19 1.374(4)
C19 C20 1.414(4)
C19 H19 0.9500
C20 N7 1.356(4)
C20 C21 1.420(5)
C21 C22 1.375(5)
C21 H21 0.9500
C22 N6 1.348(4)
C22 H22 0.9500
C23 N7 1.450(5)
C23 H23A 0.9800
C23 H23B 0.9800
C23 H23C 0.9800
C24 N7 1.462(4)
C24 H24A 0.9800
C24 H24B 0.9800
C24 H24C 0.9800
O1W H1W1 0.86(5)
O1W H1W2 0.77(5)
Cl1 O1 1.415(4)
Cl1 O2 1.424(3)
Cl1 O4 1.432(4)
Cl1 O3 1.447(4)
Cl1' O1' 1.41(2)
Cl1' O3' 1.41(2)
Cl1' O2' 1.42(2)
Cl1' O4' 1.49(2)
Cl2 O7 1.429(3)
Cl2 O6 1.430(3)
Cl2 O9 1.433(2)
Cl2 O8 1.451(2)

loop_
_geom_hbond_atom_site_label_D
_geom_hbond_atom_site_label_H
_geom_hbond_atom_site_label_A
_geom_hbond_distance_DH
_geom_hbond_distance_HA
_geom_hbond_distance_DA
_geom_hbond_angle_DHA
O1W H1W1 O3 0.86(5) 1.88(5) 2.735(5) 174(5)
O1W H1W2 O8 0.77(5) 1.97(5) 2.735(4) 170(5)

loop_
_geom_torsion_atom_site_label_1
_geom_torsion_atom_site_label_2
_geom_torsion_atom_site_label_3
_geom_torsion_atom_site_label_4
_geom_torsion
N1 C1 C2 C3 0.4(5)
C1 C2 C3 N4 178.7(3)
C1 C2 C3 C4 -1.3(4)
N4 C3 C4 C5 -179.4(3)
C2 C3 C4 C5 0.7(4)
C3 C4 C5 N1 0.9(5)
C3 C4 C5 C6 179.3(3)
N1 C5 C6 N2 -20.9(4)
C4 C5 C6 N2 160.6(3)
N2 C7 C8 N3 -23.9(4)
N2 C7 C8 C9 158.6(3)
N3 C8 C9 C10 -2.4(4)
C7 C8 C9 C10 174.9(3)
C8 C9 C10 N5 -171.6(3)
C8 C9 C10 C11 6.7(4)
N5 C10 C11 C12 172.1(3)
C9 C10 C11 C12 -6.1(4)
C10 C11 C12 N3 1.2(5)
N2 C17 C18 N6 -32.5(4)
N2 C17 C18 C19 147.7(3)
N6 C18 C19 C20 -0.6(5)
C17 C18 C19 C20 179.2(3)
C18 C19 C20 N7 -178.4(3)
C18 C19 C20 C21 2.8(5)
N7 C20 C21 C22 177.9(3)
C19 C20 C21 C22 -3.2(5)
C20 C21 C22 N6 1.5(5)
C4 C5 N1 C1 -1.9(4)
C6 C5 N1 C1 179.7(3)
C4 C5 N1 Cu1 170.0(2)
C6 C5 N1 Cu1 -8.5(3)
C2 C1 N1 C5 1.2(5)
C2 C1 N1 Cu1 -168.8(2)
C5 C6 N2 C7 157.0(2)
C5 C6 N2 C17 -76.3(3)
C5 C6 N2 Cu1 39.2(3)
C8 C7 N2 C6 -79.4(3)
C8 C7 N2 C17 152.4(2)
C8 C7 N2 Cu1 36.5(3)
C18 C17 N2 C6 160.3(2)
C18 C17 N2 C7 -72.9(3)
C18 C17 N2 Cu1 44.9(3)
C11 C12 N3 C8 3.3(4)
C11 C12 N3 Cu1 -176.2(2)
C9 C8 N3 C12 -2.7(4)
C7 C8 N3 C12 179.9(3)
C9 C8 N3 Cu1 176.9(2)
C7 C8 N3 Cu1 -0.4(3)
C4 C3 N4 C14 0.1(4)
C2 C3 N4 C14 -179.9(3)
C4 C3 N4 C13 -172.4(3)
C2 C3 N4 C13 7.6(5)
C11 C10 N5 C15 -173.3(3)
C9 C10 N5 C15 4.9(5)
C11 C10 N5 C16 -1.0(5)
C9 C10 N5 C16 177.1(3)
C21 C22 N6 C18 0.8(5)
C21 C22 N6 Cu1 175.3(3)
C19 C18 N6 C22 -1.3(5)
C17 C18 N6 C22 178.9(3)
C19 C18 N6 Cu1 -176.7(3)
C17 C18 N6 Cu1 3.4(3)
C19 C20 N7 C23 5.6(5)
C21 C20 N7 C23 -175.6(3)
C19 C20 N7 C24 179.5(3)
C21 C20 N7 C24 -1.7(5)
